data_7030749
loop_
_publ_author_name
'Tzeng, Biing-Chiau'
'Chao, An'
'Banik, Manas'

_publ_section_title
;
 Ligand-coupling assembly of Re(i)-thiolate complexes.
;
_journal_issue 30
_journal_name_full 'Dalton transactions (Cambridge, England : 2003)'
_journal_page_first 11510
_journal_page_last 11515
_journal_paper_doi 10.1039/c4dt00791c
_journal_volume 43
_journal_year 2014
_chemical_formula_moiety 'C17 H9 N2 O3 Re S4'
_chemical_formula_sum 'C17 H9 N2 O3 Re S4'
_chemical_formula_weight 603.70
_chemical_name_systematic
; 
 ? 
;
_space_group_IT_number 14
_symmetry_cell_setting monoclinic
_symmetry_space_group_name_Hall '-P 2ybc'
_symmetry_space_group_name_H-M 'P 1 21/c 1'
_atom_sites_solution_hydrogens geom
_atom_sites_solution_primary direct
_atom_sites_solution_secondary difmap
_audit_creation_method SHELXL-97
_cell_angle_alpha 90.00
_cell_angle_beta 95.905(5)
_cell_angle_gamma 90.00
_cell_formula_units_Z 4
_cell_length_a 15.037(4)
_cell_length_b 8.393(2)
_cell_length_c 14.851(4)
_cell_measurement_reflns_used 998
_cell_measurement_temperature 295(2)
_cell_measurement_theta_max 28.40
_cell_measurement_theta_min 1.36
_cell_volume 1864.3(8)
_computing_cell_refinement 'BRUKER SMART'
_computing_data_collection 'BRUKER SMART'
_computing_data_reduction 'BRUKER SAINT'
_computing_molecular_graphics Ortep-3
_computing_publication_material 'Wingx publication routines (Farrugia, 1999)'
_computing_structure_refinement 'SHELXL-97 (Sheldrick, 1997)'
_computing_structure_solution 'SHELXS-97 (Sheldrick, 1990)'
_diffrn_ambient_temperature 295(2)
_diffrn_measured_fraction_theta_full 0.966
_diffrn_measured_fraction_theta_max 0.966
_diffrn_measurement_device_type 'Bruker Smart Apex'
_diffrn_measurement_method 'phi-omega scan'
_diffrn_radiation_monochromator graphite
_diffrn_radiation_source 'fine-focus sealed tube'
_diffrn_radiation_type MoK\a
_diffrn_radiation_wavelength 0.71073
_diffrn_reflns_av_R_equivalents 0.0407
_diffrn_reflns_av_sigmaI/netI 0.0367
_diffrn_reflns_limit_h_max 19
_diffrn_reflns_limit_h_min -20
_diffrn_reflns_limit_k_max 10
_diffrn_reflns_limit_k_min -10
_diffrn_reflns_limit_l_max 19
_diffrn_reflns_limit_l_min -19
_diffrn_reflns_number 21171
_diffrn_reflns_theta_full 28.40
_diffrn_reflns_theta_max 28.40
_diffrn_reflns_theta_min 1.36
_diffrn_standards_decay_% 0
_exptl_absorpt_coefficient_mu 6.987
_exptl_absorpt_correction_T_max 0.8230
_exptl_absorpt_correction_T_min 0.6712
_exptl_absorpt_correction_type empirical
_exptl_absorpt_process_details SADABS
_exptl_crystal_colour brown
_exptl_crystal_density_diffrn 2.151
_exptl_crystal_density_method 'not measured'
_exptl_crystal_description plate
_exptl_crystal_F_000 1152
_exptl_crystal_size_max 0.06
_exptl_crystal_size_mid 0.06
_exptl_crystal_size_min 0.03
_refine_diff_density_max 1.558
_refine_diff_density_min -0.588
_refine_diff_density_rms 0.128
_refine_ls_extinction_method none
_refine_ls_goodness_of_fit_ref 1.048
_refine_ls_hydrogen_treatment mixed
_refine_ls_matrix_type full
_refine_ls_number_parameters 277
_refine_ls_number_reflns 4515
_refine_ls_number_restraints 0
_refine_ls_restrained_S_all 1.048
_refine_ls_R_factor_all 0.0476
_refine_ls_R_factor_gt 0.0325
_refine_ls_shift/su_max 0.000
_refine_ls_shift/su_mean 0.000
_refine_ls_structure_factor_coef Fsqd
_refine_ls_weighting_details 'calc w=1/[\s^2^(Fo^2^)+(0.0328P)^2^+1.8950P] where P=(Fo^2^+2Fc^2^)/3'
_refine_ls_weighting_scheme calc
_refine_ls_wR_factor_gt 0.0659
_refine_ls_wR_factor_ref 0.0733
_reflns_number_gt 3598
_reflns_number_total 4515
_reflns_threshold_expression >2sigma(I)
_cod_data_source_file c4dt00791c2.cif
_cod_data_source_block ca19
_cod_depositor_comments
;
The following automatic conversions were performed:

'_symmetry_cell_setting' value 'Monoclinic' changed to 'monoclinic'
according to
/usr/data/users/saulius/crontab/automatic-downloads/rss-feeds/RSC/lib/dictionaries/cif_core.dic
dictionary named 'cif_core.dic' version 2.4.2 from
2011-04-26.

'_exptl_absorpt_correction_type' value 'Empirical'
changed to 'empirical' according to
/usr/data/users/saulius/crontab/automatic-downloads/rss-feeds/RSC/lib/dictionaries/cif_core.dic
dictionary named 'cif_core.dic' version 2.4.2 from 2011-04-26.

Automatic conversion script
Id: cif_fix_values 2281 2013-09-26 08:29:07Z andrius 

 Adding full bibliography for 7030747--7030749.cif.
;
_cod_original_cell_volume 1864.3(9)
_cod_original_sg_symbol_H-M 'P 21/c'
_cod_database_code 7030749

loop_
_symmetry_equiv_pos_as_xyz
'x, y, z'
'-x, y+1/2, -z+1/2'
'-x, -y, -z'
'x, -y-1/2, z-1/2'

loop_
_atom_site_label
_atom_site_type_symbol
_atom_site_fract_x
_atom_site_fract_y
_atom_site_fract_z
_atom_site_U_iso_or_equiv
_atom_site_adp_type
_atom_site_occupancy
_atom_site_symmetry_multiplicity
_atom_site_calc_flag
_atom_site_refinement_flags
Re1 Re 0.247862(13) 0.19500(2) 0.421163(12) 0.03631(7) Uani 1 1 d .
S1 S 0.37540(10) 0.60846(17) 0.60346(10) 0.0524(3) Uani 1 1 d .
S2 S 0.25062(9) 0.34928(17) 0.64409(8) 0.0457(3) Uani 1 1 d .
S3 S 0.05248(10) 0.37395(19) 0.62854(9) 0.0520(4) Uani 1 1 d .
S4 S 0.16647(10) 0.36884(17) 0.30623(8) 0.0453(3) Uani 1 1 d .
H4 H 0.1935 0.5029 0.3159 0.068 Uiso 1 1 calc R
O1 O 0.3442(3) -0.0068(5) 0.5724(3) 0.0616(11) Uani 1 1 d .
O2 O 0.4112(3) 0.1313(6) 0.3199(3) 0.0749(13) Uani 1 1 d .
O3 O 0.1767(4) -0.1078(5) 0.3252(3) 0.0871(16) Uani 1 1 d .
N1 N 0.3055(3) 0.4184(5) 0.4798(3) 0.0373(9) Uani 1 1 d .
N2 N 0.1350(3) 0.2522(5) 0.5001(3) 0.0394(9) Uani 1 1 d .
C1 C 0.3064(4) 0.0686(6) 0.5164(3) 0.0422(12) Uani 1 1 d .
C2 C 0.3493(4) 0.1587(6) 0.3567(4) 0.0487(13) Uani 1 1 d .
C3 C 0.2008(5) 0.0060(7) 0.3634(4) 0.0589(16) Uani 1 1 d .
C4 C 0.3074(3) 0.4527(6) 0.5654(3) 0.0397(11) Uani 1 1 d .
C5 C 0.4052(3) 0.6347(6) 0.4944(4) 0.0460(12) Uani 1 1 d .
C6 C 0.4637(4) 0.7457(7) 0.4627(6) 0.0594(16) Uani 1 1 d .
C7 C 0.4737(4) 0.7467(9) 0.3721(6) 0.0663(19) Uani 1 1 d .
C8 C 0.4282(4) 0.6412(8) 0.3145(5) 0.0626(17) Uani 1 1 d .
C9 C 0.3715(4) 0.5300(8) 0.3439(4) 0.0501(14) Uani 1 1 d .
C10 C 0.3599(3) 0.5263(6) 0.4365(3) 0.0389(11) Uani 1 1 d .
C11 C 0.1467(3) 0.3182(6) 0.5804(3) 0.0407(11) Uani 1 1 d .
C12 C 0.0433(4) 0.2384(7) 0.4733(4) 0.0440(12) Uani 1 1 d .
C13 C 0.0034(5) 0.1681(8) 0.3926(5) 0.0608(16) Uani 1 1 d .
C14 C -0.0887(5) 0.1610(9) 0.3796(5) 0.0699(19) Uani 1 1 d .
C15 C -0.1421(4) 0.2259(8) 0.4412(6) 0.0695(19) Uani 1 1 d .
C16 C -0.1052(4) 0.2942(8) 0.5199(5) 0.0631(17) Uani 1 1 d .
C17 C -0.0113(4) 0.2994(6) 0.5352(4) 0.0482(13) Uani 1 1 d .
H6 H 0.489(4) 0.809(6) 0.508(4) 0.048(16) Uiso 1 1 d .
H7 H 0.515(6) 0.823(9) 0.352(6) 0.11(3) Uiso 1 1 d .
H8 H 0.443(4) 0.641(8) 0.257(5) 0.08(2) Uiso 1 1 d .
H9 H 0.343(4) 0.470(7) 0.313(4) 0.046(18) Uiso 1 1 d .
H13 H 0.047(4) 0.117(7) 0.354(4) 0.067(18) Uiso 1 1 d .
H14 H -0.112(4) 0.119(8) 0.320(4) 0.08(2) Uiso 1 1 d .
H15 H -0.225(5) 0.223(9) 0.430(5) 0.10(2) Uiso 1 1 d .
H16 H -0.151(6) 0.338(9) 0.560(6) 0.11(3) Uiso 1 1 d .

loop_
_atom_site_aniso_label
_atom_site_aniso_U_11
_atom_site_aniso_U_22
_atom_site_aniso_U_33
_atom_site_aniso_U_23
_atom_site_aniso_U_13
_atom_site_aniso_U_12
Re1 0.04249(12) 0.03872(11) 0.02889(10) -0.00095(8) 0.00938(7) -0.00130(9)
S1 0.0517(8) 0.0500(8) 0.0541(8) -0.0133(7) -0.0009(7) -0.0038(7)
S2 0.0472(8) 0.0627(8) 0.0272(6) 0.0009(5) 0.0035(5) -0.0014(6)
S3 0.0497(8) 0.0695(9) 0.0394(7) 0.0052(6) 0.0170(6) 0.0099(7)
S4 0.0515(8) 0.0515(7) 0.0321(6) 0.0027(6) 0.0004(6) -0.0013(6)
O1 0.072(3) 0.052(2) 0.059(2) 0.013(2) -0.001(2) 0.009(2)
O2 0.070(3) 0.096(3) 0.064(3) 0.004(3) 0.034(2) 0.024(3)
O3 0.145(5) 0.056(3) 0.061(3) -0.013(2) 0.018(3) -0.031(3)
N1 0.035(2) 0.043(2) 0.034(2) 0.0035(17) 0.0063(17) -0.0015(18)
N2 0.039(2) 0.049(2) 0.0300(19) 0.0032(18) 0.0071(17) -0.0041(19)
C1 0.051(3) 0.039(3) 0.038(3) -0.002(2) 0.012(2) -0.001(2)
C2 0.058(4) 0.049(3) 0.041(3) 0.003(2) 0.011(3) 0.005(3)
C3 0.091(5) 0.051(3) 0.037(3) -0.005(3) 0.015(3) -0.014(3)
C4 0.034(3) 0.043(3) 0.042(3) -0.006(2) 0.002(2) 0.002(2)
C5 0.036(3) 0.039(3) 0.063(3) 0.003(2) 0.003(2) 0.005(2)
C6 0.045(4) 0.042(3) 0.091(5) -0.004(3) 0.007(3) -0.007(3)
C7 0.047(4) 0.055(4) 0.101(6) 0.016(4) 0.025(4) 0.000(3)
C8 0.054(4) 0.066(4) 0.071(4) 0.024(4) 0.023(3) 0.006(3)
C9 0.046(3) 0.055(3) 0.050(3) 0.012(3) 0.010(3) -0.004(3)
C10 0.028(2) 0.040(3) 0.049(3) 0.006(2) 0.007(2) 0.000(2)
C11 0.042(3) 0.050(3) 0.032(2) 0.005(2) 0.008(2) 0.003(2)
C12 0.039(3) 0.052(3) 0.041(3) 0.009(2) 0.006(2) -0.005(2)
C13 0.053(4) 0.068(4) 0.060(4) -0.004(3) -0.002(3) -0.011(3)
C14 0.053(4) 0.073(4) 0.079(5) 0.005(4) -0.018(4) -0.017(3)
C15 0.041(4) 0.064(4) 0.103(6) 0.015(4) 0.004(4) -0.007(3)
C16 0.045(3) 0.065(4) 0.081(5) 0.027(4) 0.014(3) 0.002(3)
C17 0.042(3) 0.051(3) 0.053(3) 0.018(3) 0.009(2) -0.001(2)

loop_
_atom_type_symbol
_atom_type_description
_atom_type_scat_dispersion_real
_atom_type_scat_dispersion_imag
_atom_type_scat_source
C C 0.0033 0.0016 'International Tables Vol C Tables 4.2.6.8 and 6.1.1.4'
H H 0.0000 0.0000 'International Tables Vol C Tables 4.2.6.8 and 6.1.1.4'
O O 0.0106 0.0060 'International Tables Vol C Tables 4.2.6.8 and 6.1.1.4'
N N 0.0061 0.0033 'International Tables Vol C Tables 4.2.6.8 and 6.1.1.4'
S S 0.1246 0.1234 'International Tables Vol C Tables 4.2.6.8 and 6.1.1.4'
Re Re -1.0185 7.2310 'International Tables Vol C Tables 4.2.6.8 and 6.1.1.4'

loop_
_geom_angle_atom_site_label_1
_geom_angle_atom_site_label_2
_geom_angle_atom_site_label_3
_geom_angle
C3 Re1 C2 85.4(3)
C3 Re1 C1 89.6(2)
C2 Re1 C1 87.2(2)
C3 Re1 N1 176.32(18)
C2 Re1 N1 91.8(2)
C1 Re1 N1 92.72(18)
C3 Re1 N2 98.6(2)
C2 Re1 N2 176.0(2)
C1 Re1 N2 92.74(18)
N1 Re1 N2 84.17(15)
C3 Re1 S4 92.64(19)
C2 Re1 S4 96.47(17)
C1 Re1 S4 175.83(15)
N1 Re1 S4 85.26(11)
N2 Re1 S4 83.43(11)
C4 S1 C5 89.5(2)
C4 S2 C11 100.5(2)
C11 S3 C17 88.9(3)
Re1 S4 H4 109.5
C4 N1 C10 110.3(4)
C4 N1 Re1 122.8(3)
C10 N1 Re1 125.8(3)
C11 N2 C12 109.3(4)
C11 N2 Re1 122.4(3)
C12 N2 Re1 128.2(3)
O1 C1 Re1 177.7(5)
O2 C2 Re1 177.2(5)
O3 C3 Re1 175.7(6)
N1 C4 S1 116.3(4)
N1 C4 S2 125.5(4)
S1 C4 S2 118.2(3)
C10 C5 C6 121.1(6)
C10 C5 S1 109.8(4)
C6 C5 S1 129.1(5)
C7 C6 C5 118.1(6)
C7 C6 H6 130(4)
C5 C6 H6 112(4)
C8 C7 C6 120.9(6)
C8 C7 H7 123(5)
C6 C7 H7 116(5)
C7 C8 C9 122.1(7)
C7 C8 H8 116(4)
C9 C8 H8 122(4)
C8 C9 C10 118.2(6)
C8 C9 H9 125(4)
C10 C9 H9 117(4)
C5 C10 C9 119.5(5)
C5 C10 N1 114.1(4)
C9 C10 N1 126.4(5)
N2 C11 S3 117.1(4)
N2 C11 S2 125.4(4)
S3 C11 S2 117.5(3)
C17 C12 N2 114.3(5)
C17 C12 C13 119.1(5)
N2 C12 C13 126.5(5)
C14 C13 C12 117.9(7)
C14 C13 H13 127(3)
C12 C13 H13 114(3)
C13 C14 C15 122.1(7)
C13 C14 H14 113(4)
C15 C14 H14 124(4)
C16 C15 C14 121.1(6)
C16 C15 H15 116(3)
C14 C15 H15 123(3)
C15 C16 C17 117.6(7)
C15 C16 H16 114(5)
C17 C16 H16 128(5)
C12 C17 C16 122.2(6)
C12 C17 S3 110.4(4)
C16 C17 S3 127.5(5)

loop_
_geom_bond_atom_site_label_1
_geom_bond_atom_site_label_2
_geom_bond_distance
Re1 C3 1.905(6)
Re1 C2 1.907(6)
Re1 C1 1.910(5)
Re1 N1 2.207(4)
Re1 N2 2.213(4)
Re1 S4 2.4719(14)
S1 C4 1.719(5)
S1 C5 1.739(6)
S2 C4 1.748(5)
S2 C11 1.761(5)
S3 C11 1.715(5)
S3 C17 1.720(6)
S4 H4 1.2000
O1 C1 1.148(6)
O2 C2 1.150(6)
O3 C3 1.150(7)
N1 C4 1.301(6)
N1 C10 1.418(6)
N2 C11 1.311(6)
N2 C12 1.400(7)
C5 C10 1.382(7)
C5 C6 1.397(8)
C6 C7 1.368(10)
C6 H6 0.91(6)
C7 C8 1.365(11)
C7 H7 0.95(9)
C8 C9 1.366(8)
C8 H8 0.90(7)
C9 C10 1.403(7)
C9 H9 0.78(5)
C12 C17 1.392(8)
C12 C13 1.413(8)
C13 C14 1.379(9)
C13 H13 1.01(6)
C14 C15 1.389(11)
C14 H14 0.98(6)
C15 C16 1.367(10)
C15 H15 1.25(8)
C16 C17 1.407(8)
C16 H16 1.03(8)
